data_2234371
loop_
_publ_author_name
'Zhou, Guoquan'
'Chen, Xinzhi'

_publ_section_title
;
 2-Methylsulfanyl-5,6-dihydro-2<i>H</i>-1,3-dithiolo[4,5-<i>b</i>][1,4]dioxin-2-ium
 tetrafluoroborate
;
_journal_coeditor_code RK2328
_journal_issue 4
_journal_name_full 'Acta Crystallographica Section E'
_journal_page_first o949
_journal_paper_doi 10.1107/S1600536812005326
_journal_volume 68
_journal_year 2012
_chemical_formula_iupac 'C6 H7 O2 S3 +, B F4 -'
_chemical_formula_moiety 'C6 H7 O2 S3 +, B F4 -'
_chemical_formula_sum 'C6 H7 B F4 O2 S3'
_chemical_formula_weight 294.14
_chemical_name_systematic
;
2-Methylsulfanyl-5,6-dihydro-2<i>H</i>-1,3-dithiolo[4,5-<i>b</i>][1,4]dioxin-
2-ium tetrafluoroborate
;
_space_group_IT_number 14
_symmetry_cell_setting monoclinic
_symmetry_space_group_name_Hall '-P 2ybc'
_symmetry_space_group_name_H-M 'P 1 21/c 1'
_atom_sites_solution_hydrogens geom
_atom_sites_solution_primary direct
_atom_sites_solution_secondary difmap
_audit_creation_method SHELXL97
_cell_angle_alpha 90.00
_cell_angle_beta 94.488(4)
_cell_angle_gamma 90.00
_cell_formula_units_Z 4
_cell_length_a 10.7410(13)
_cell_length_b 10.1175(10)
_cell_length_c 10.1874(11)
_cell_measurement_reflns_used 2895
_cell_measurement_temperature 223(2)
_cell_measurement_theta_max 27.5
_cell_measurement_theta_min 3.3
_cell_volume 1103.7(2)
_computing_cell_refinement '<i>CrystalClear</i> (Rigaku, 2005)'
_computing_data_collection '<i>CrystalClear</i> (Rigaku, 2005)'
_computing_data_reduction '<i>CrystalStructure</i> (Rigaku/MSC, 2005)'
_computing_molecular_graphics '<i>SHELXTL</i>  (Sheldrick, 2008)'
_computing_publication_material '<i>SHELXTL</i>  (Sheldrick, 2008)'
_computing_structure_refinement '<i>SHELXL97</i> (Sheldrick, 2008)'
_computing_structure_solution '<i>SHELXS97</i> (Sheldrick, 2008)'
_diffrn_ambient_temperature 223(2)
_diffrn_detector_area_resol_mean 14.63
_diffrn_measured_fraction_theta_full 0.994
_diffrn_measured_fraction_theta_max 0.994
_diffrn_measurement_device_type 'Rigaku Saturn CCD'
_diffrn_measurement_method \w-scan
_diffrn_radiation_monochromator graphite
_diffrn_radiation_source 'fine-focus sealed tube'
_diffrn_radiation_type MoK\a
_diffrn_radiation_wavelength 0.71075
_diffrn_reflns_av_R_equivalents 0.0263
_diffrn_reflns_av_sigmaI/netI 0.0290
_diffrn_reflns_limit_h_max 13
_diffrn_reflns_limit_h_min -12
_diffrn_reflns_limit_k_max 12
_diffrn_reflns_limit_k_min -10
_diffrn_reflns_limit_l_max 12
_diffrn_reflns_limit_l_min -11
_diffrn_reflns_number 6014
_diffrn_reflns_theta_full 25.50
_diffrn_reflns_theta_max 25.50
_diffrn_reflns_theta_min 3.33
_exptl_absorpt_coefficient_mu 0.706
_exptl_absorpt_correction_T_max 0.781
_exptl_absorpt_correction_T_min 0.593
_exptl_absorpt_correction_type multi-scan
_exptl_absorpt_process_details '(<i>REQAB</i>; Jacobson, 1998)'
_exptl_crystal_colour yellow
_exptl_crystal_density_diffrn 1.770
_exptl_crystal_density_method 'not measured'
_exptl_crystal_description block
_exptl_crystal_F_000 592
_exptl_crystal_size_max 0.40
_exptl_crystal_size_mid 0.35
_exptl_crystal_size_min 0.35
_refine_diff_density_max 0.691
_refine_diff_density_min -0.545
_refine_ls_extinction_method none
_refine_ls_goodness_of_fit_ref 1.067
_refine_ls_hydrogen_treatment constr
_refine_ls_matrix_type full
_refine_ls_number_parameters 147
_refine_ls_number_reflns 2046
_refine_ls_number_restraints 6
_refine_ls_restrained_S_all 1.090
_refine_ls_R_factor_all 0.0730
_refine_ls_R_factor_gt 0.0633
_refine_ls_shift/su_max 0.000
_refine_ls_shift/su_mean 0.000
_refine_ls_structure_factor_coef Fsqd
_refine_ls_weighting_details 'calc w=1/[\s^2^(Fo^2^)+(0.0986P)^2^+1.5661P] where P=(Fo^2^+2Fc^2^)/3'
_refine_ls_weighting_scheme calc
_refine_ls_wR_factor_gt 0.1665
_refine_ls_wR_factor_ref 0.1743
_reflns_number_gt 1749
_reflns_number_total 2046
_reflns_threshold_expression I>2\s(I)
_cod_data_source_file rk2328.cif
_cod_data_source_block I
_cod_original_sg_symbol_H-M 'P 21/c'
_cod_database_code 2234371
_cod_database_fobs_code 2234371

loop_
_symmetry_equiv_pos_as_xyz
'x, y, z'
'-x, y+1/2, -z+1/2'
'-x, -y, -z'
'x, -y-1/2, z-1/2'

loop_
_atom_site_type_symbol
_atom_site_label
_atom_site_fract_x
_atom_site_fract_y
_atom_site_fract_z
_atom_site_U_iso_or_equiv
_atom_site_adp_type
_atom_site_calc_flag
_atom_site_refinement_flags
_atom_site_occupancy
_atom_site_symmetry_multiplicity
_atom_site_disorder_assembly
_atom_site_disorder_group
S S1 0.15907(11) 0.25827(11) 0.56191(12) 0.0482(4) Uani d . 1 1 . .
S S2 0.26927(10) 0.49599(10) 0.46964(11) 0.0428(3) Uani d . 1 1 . .
S S3 0.02403(10) 0.39889(11) 0.34288(10) 0.0439(3) Uani d . 1 1 . .
F F1 0.1210(3) 0.8199(4) 0.4652(3) 0.0815(11) Uani d . 1 1 . .
F F2 0.3311(4) 0.7944(4) 0.4588(5) 0.1015(14) Uani d . 1 1 . .
F F3 0.2587(4) 0.9828(4) 0.5236(5) 0.0953(13) Uani d . 1 1 . .
F F4 0.2242(5) 0.9251(8) 0.3140(4) 0.161(3) Uani d . 1 1 . .
O O1 0.3475(3) 0.2304(3) 0.7435(3) 0.0566(9) Uani d D 1 1 . .
O O2 0.4604(3) 0.4681(3) 0.6479(3) 0.0528(8) Uani d D 1 1 . .
C C1 0.1508(4) 0.3871(4) 0.4559(4) 0.0368(9) Uani d . 1 1 . .
C C2 0.3004(4) 0.3043(4) 0.6403(4) 0.0427(10) Uani d . 1 1 A .
C C3 0.3528(4) 0.4142(4) 0.5960(4) 0.0388(9) Uani d . 1 1 A .
C C4 0.4786(15) 0.2727(17) 0.7661(15) 0.083(3) Uani d PD 0.50 1 A 1
H H4A 0.5251 0.2454 0.6916 0.099 Uiso calc PR 0.50 1 A 1
H H4B 0.5169 0.2303 0.8457 0.099 Uiso calc PR 0.50 1 A 1
C C4' 0.4634(16) 0.2771(19) 0.8065(15) 0.083(3) Uani d PD 0.50 1 A 2
H H4'1 0.5278 0.2114 0.7917 0.099 Uiso calc PR 0.50 1 A 2
H H4'2 0.4548 0.2801 0.9015 0.099 Uiso calc PR 0.50 1 A 2
C C5 0.486(2) 0.4194(17) 0.7811(18) 0.083(3) Uani d PD 0.50 1 A 1
H H5A 0.4229 0.4514 0.8384 0.099 Uiso calc PR 0.50 1 A 1
H H5B 0.5686 0.4469 0.8179 0.099 Uiso calc PR 0.50 1 A 1
C C5' 0.509(2) 0.4054(18) 0.7666(19) 0.083(3) Uani d PD 0.50 1 A 2
H H5'1 0.4964 0.4670 0.8387 0.099 Uiso calc PR 0.50 1 A 2
H H5'2 0.5991 0.3969 0.7616 0.099 Uiso calc PR 0.50 1 A 2
C C6 0.0632(5) 0.5445(5) 0.2538(5) 0.0603(13) Uani d . 1 1 . .
H H6A 0.0631 0.6207 0.3117 0.091 Uiso calc R 1 1 . .
H H6B 0.0021 0.5575 0.1797 0.091 Uiso calc R 1 1 . .
H H6C 0.1454 0.5340 0.2221 0.091 Uiso calc R 1 1 . .
B B1 0.2316(5) 0.8787(6) 0.4366(6) 0.0508(13) Uani d . 1 1 . .

loop_
_atom_site_aniso_label
_atom_site_aniso_U_11
_atom_site_aniso_U_22
_atom_site_aniso_U_33
_atom_site_aniso_U_12
_atom_site_aniso_U_13
_atom_site_aniso_U_23
S1 0.0445(7) 0.0429(6) 0.0560(7) -0.0110(4) -0.0040(5) 0.0114(5)
S2 0.0417(6) 0.0382(6) 0.0480(6) -0.0064(4) 0.0010(5) 0.0072(4)
S3 0.0439(6) 0.0461(6) 0.0408(6) 0.0008(5) -0.0032(5) -0.0037(4)
F1 0.059(2) 0.108(3) 0.078(2) -0.0333(19) 0.0133(17) -0.009(2)
F2 0.073(3) 0.079(2) 0.152(4) 0.0122(19) 0.008(3) -0.008(2)
F3 0.090(3) 0.071(2) 0.125(3) -0.0072(19) 0.005(2) -0.028(2)
F4 0.094(3) 0.311(8) 0.073(3) -0.079(4) -0.022(2) 0.071(4)
O1 0.051(2) 0.058(2) 0.059(2) -0.0042(15) -0.0088(16) 0.0206(16)
O2 0.0385(17) 0.061(2) 0.0575(19) -0.0113(15) -0.0048(15) 0.0072(15)
C1 0.039(2) 0.033(2) 0.038(2) 0.0008(16) 0.0050(17) -0.0016(15)
C2 0.042(2) 0.042(2) 0.044(2) -0.0021(18) 0.0020(18) 0.0048(18)
C3 0.033(2) 0.041(2) 0.042(2) -0.0013(16) -0.0003(17) 0.0028(17)
C4 0.074(5) 0.097(4) 0.071(5) -0.025(3) -0.029(4) 0.035(3)
C4' 0.074(5) 0.097(4) 0.071(5) -0.025(3) -0.029(4) 0.035(3)
C5 0.074(5) 0.097(4) 0.071(5) -0.025(3) -0.029(4) 0.035(3)
C5' 0.074(5) 0.097(4) 0.071(5) -0.025(3) -0.029(4) 0.035(3)
C6 0.069(3) 0.057(3) 0.054(3) 0.007(3) -0.007(2) 0.013(2)
B1 0.044(3) 0.054(3) 0.055(3) -0.005(2) 0.003(2) -0.002(2)

loop_
_atom_type_symbol
_atom_type_description
_atom_type_scat_dispersion_real
_atom_type_scat_dispersion_imag
_atom_type_scat_source
C C 0.0033 0.0016 'International Tables Vol C Tables 4.2.6.8 and 6.1.1.4'
H H 0.0000 0.0000 'International Tables Vol C Tables 4.2.6.8 and 6.1.1.4'
O O 0.0106 0.0060 'International Tables Vol C Tables 4.2.6.8 and 6.1.1.4'
S S 0.1246 0.1234 'International Tables Vol C Tables 4.2.6.8 and 6.1.1.4'
B B 0.0013 0.0007 'International Tables Vol C Tables 4.2.6.8 and 6.1.1.4'
F F 0.0171 0.0103 'International Tables Vol C Tables 4.2.6.8 and 6.1.1.4'

loop_
_geom_angle_atom_site_label_1
_geom_angle_atom_site_label_2
_geom_angle_atom_site_label_3
_geom_angle
C1 S1 C2 95.1(2)
C1 S2 C3 95.4(2)
C1 S3 C6 101.0(2)
C2 O1 C4' 115.0(6)
C2 O1 C4 104.8(6)
C4' O1 C4 18.0(12)
C3 O2 C5' 113.3(9)
C3 O2 C5 108.7(9)
C5' O2 C5 13(2)
S2 C1 S1 116.8(3)
S2 C1 S3 124.5(2)
S1 C1 S3 118.8(2)
C3 C2 O1 125.3(4)
C3 C2 S1 116.5(3)
O1 C2 S1 118.2(3)
C2 C3 O2 125.0(4)
C2 C3 S2 116.2(3)
O2 C3 S2 118.6(3)
O1 C4 C5 110.2(18)
O1 C4 H4A 109.6
C5 C4 H4A 109.6
O1 C4 H4B 109.6
C5 C4 H4B 109.6
H4A C4 H4B 108.1
O1 C4' C5' 117.8(13)
O1 C4' H4'1 107.9
C5' C4' H4'1 107.9
O1 C4' H4'2 107.9
C5' C4' H4'2 107.9
H4'1 C4' H4'2 107.2
O2 C5 C4 103.7(14)
O2 C5 H5A 111.0
C4 C5 H5A 111.0
O2 C5 H5B 111.0
C4 C5 H5B 111.0
H5A C5 H5B 109.0
O2 C5' C4' 121.7(15)
O2 C5' H5'1 106.9
C4' C5' H5'1 106.9
O2 C5' H5'2 106.9
C4' C5' H5'2 106.9
H5'1 C5' H5'2 106.7
S3 C6 H6A 109.5
S3 C6 H6B 109.5
H6A C6 H6B 109.5
S3 C6 H6C 109.5
H6A C6 H6C 109.5
H6B C6 H6C 109.5
F4 B1 F2 111.2(5)
F4 B1 F1 111.2(5)
F2 B1 F1 111.7(5)
F4 B1 F3 108.9(5)
F2 B1 F3 104.1(5)
F1 B1 F3 109.4(4)

loop_
_geom_bond_atom_site_label_1
_geom_bond_atom_site_label_2
_geom_bond_distance
S1 C1 1.691(4)
S1 C2 1.723(5)
S2 C1 1.681(4)
S2 C3 1.723(4)
S3 C1 1.717(4)
S3 C6 1.797(5)
F1 B1 1.379(6)
F2 B1 1.373(7)
F3 B1 1.392(7)
F4 B1 1.332(7)
O1 C2 1.356(5)
O1 C4' 1.435(13)
O1 C4 1.473(14)
O2 C3 1.347(5)
O2 C5' 1.427(15)
O2 C5 1.450(15)
C2 C3 1.341(6)
C4 C5 1.493(18)
C4 H4A 0.9800
C4 H4B 0.9800
C4' C5' 1.456(16)
C4' H4'1 0.9800
C4' H4'2 0.9800
C5 H5A 0.9800
C5 H5B 0.9800
C5' H5'1 0.9800
C5' H5'2 0.9800
C6 H6A 0.9700
C6 H6B 0.9700
C6 H6C 0.9700

loop_
_geom_torsion_atom_site_label_1
_geom_torsion_atom_site_label_2
_geom_torsion_atom_site_label_3
_geom_torsion_atom_site_label_4
_geom_torsion
C3 S2 C1 S1 1.2(3)
C3 S2 C1 S3 -178.9(3)
C2 S1 C1 S2 -0.6(3)
C2 S1 C1 S3 179.5(3)
C6 S3 C1 S2 2.2(3)
C6 S3 C1 S1 -177.9(3)
C4' O1 C2 C3 -0.6(12)
C4 O1 C2 C3 -16.3(10)
C4' O1 C2 S1 -178.1(11)
C4 O1 C2 S1 166.1(8)
C1 S1 C2 C3 -0.6(4)
C1 S1 C2 O1 177.2(4)
O1 C2 C3 O2 -0.1(7)
S1 C2 C3 O2 177.4(3)
O1 C2 C3 S2 -176.0(4)
S1 C2 C3 S2 1.5(5)
C5' O2 C3 C2 -6.9(13)
C5 O2 C3 C2 -20.1(11)
C5' O2 C3 S2 168.9(12)
C5 O2 C3 S2 155.7(10)
C1 S2 C3 C2 -1.7(4)
C1 S2 C3 O2 -177.8(3)
C2 O1 C4 C5 53.2(14)
C4' O1 C4 C5 -74(5)
C2 O1 C4' C5' 8(3)
C4 O1 C4' C5' 67(4)
C3 O2 C5 C4 53.0(19)
C5' O2 C5 C4 -60(6)
O1 C4 C5 O2 -75(2)
C3 O2 C5' C4' 15(3)
C5 O2 C5' C4' 87(7)
O1 C4' C5' O2 -16(4)
